data_4029454
loop_
_publ_author_name
'Wang, Siyuan'
'Otani, Yuko'
'Liu, Xin'
'Kawahata, Masatoshi'
'Yamaguchi, Kentaro'
'Ohwada, Tomohiko'

_publ_section_title
;
 Robust trans-Amide Helical Structure of Oligomers of Bicyclic Mimics of
 \b-Proline: Impact of Positional Switching of Bridgehead Substituent on
 Amide cis-trans Equilibrium.
;
_journal_issue 11
_journal_name_full 'The Journal of organic chemistry'
_journal_page_first 5287
_journal_page_last 5300
_journal_paper_doi 10.1021/jo500916j
_journal_volume 79
_journal_year 2014
_chemical_absolute_configuration rmad
_chemical_formula_sum 'C25 H34 N2 O7 S'
_chemical_formula_weight 506.60
_chemical_name_systematic
;
 ?
;
_space_group_crystal_system orthorhombic
_space_group_IT_number 19
_space_group_name_Hall 'P 2ac 2ab'
_space_group_name_H-M_alt 'P 21 21 21'
_symmetry_space_group_name_Hall 'P 2ac 2ab'
_symmetry_space_group_name_H-M 'P 21 21 21'
_atom_sites_solution_hydrogens mixed
_audit_creation_method SHELXL-2013
_cell_angle_alpha 90
_cell_angle_beta 90
_cell_angle_gamma 90
_cell_formula_units_Z 4
_cell_length_a 9.909(4)
_cell_length_b 12.774(5)
_cell_length_c 19.563(8)
_cell_measurement_reflns_used 7606
_cell_measurement_temperature 100
_cell_measurement_theta_max 23.82
_cell_measurement_theta_min 2.60
_cell_volume 2476.2(17)
_computing_cell_refinement 'Bruker APEX2'
_computing_data_collection 'Bruker APEX2'
_computing_data_reduction 'Bruker APEX2'
_computing_molecular_graphics 'ORTEP-3 for Windows'
_computing_publication_material 'Yadokari-XG 2009'
_computing_structure_refinement 'SHELXL-2013 (Sheldrick, 2013)'
_computing_structure_solution 'SHELXS-2013 (Sheldrick, 2013)'
_diffrn_ambient_temperature 100
_diffrn_detector_area_resol_mean 8.333
_diffrn_measured_fraction_theta_full 0.892
_diffrn_measured_fraction_theta_max 0.992
_diffrn_measurement_device_type 'Bruker APEX II CCD area detector'
_diffrn_measurement_method '\f and \w scans'
_diffrn_radiation_type MoK\a
_diffrn_radiation_wavelength 0.71073
_diffrn_reflns_av_R_equivalents 0.0338
_diffrn_reflns_av_unetI/netI 0.0263
_diffrn_reflns_Laue_measured_fraction_full 0.892
_diffrn_reflns_Laue_measured_fraction_max 0.992
_diffrn_reflns_limit_h_max 11
_diffrn_reflns_limit_h_min -11
_diffrn_reflns_limit_k_max 14
_diffrn_reflns_limit_k_min -14
_diffrn_reflns_limit_l_max 22
_diffrn_reflns_limit_l_min -22
_diffrn_reflns_number 20450
_diffrn_reflns_point_group_measured_fraction_full 0.884
_diffrn_reflns_point_group_measured_fraction_max 0.987
_diffrn_reflns_theta_full 25.242
_diffrn_reflns_theta_max 24.263
_diffrn_reflns_theta_min 1.904
_diffrn_source 'fine-focus sealed tube'
_exptl_absorpt_coefficient_mu 0.179
_exptl_absorpt_correction_type none
_exptl_crystal_colour colourless
_exptl_crystal_density_diffrn 1.359
_exptl_crystal_description block
_exptl_crystal_F_000 1080
_exptl_crystal_size_max 0.300
_exptl_crystal_size_mid 0.150
_exptl_crystal_size_min 0.050
_refine_diff_density_max 0.144
_refine_diff_density_min -0.264
_refine_diff_density_rms 0.034
_refine_ls_abs_structure_details
;
 Flack x determined using 1520 quotients [(I+)-(I-)]/[(I+)+(I-)]
 (Parsons and Flack (2004), Acta Cryst. A60, s61).
;
_refine_ls_abs_structure_Flack 0.01(3)
_refine_ls_extinction_method none
_refine_ls_goodness_of_fit_ref 1.048
_refine_ls_hydrogen_treatment mixed
_refine_ls_matrix_type full
_refine_ls_number_parameters 323
_refine_ls_number_reflns 3966
_refine_ls_number_restraints 0
_refine_ls_restrained_S_all 1.048
_refine_ls_R_factor_all 0.0298
_refine_ls_R_factor_gt 0.0263
_refine_ls_shift/su_max 0.000
_refine_ls_shift/su_mean 0.000
_refine_ls_structure_factor_coef Fsqd
_refine_ls_weighting_details
;
 w=1/[\s^2^(Fo^2^)+(0.0353P)^2^+0.3207P]
 where P=(Fo^2^+2Fc^2^)/3
;
_refine_ls_weighting_scheme calc
_refine_ls_wR_factor_gt 0.0620
_refine_ls_wR_factor_ref 0.0637
_reflns_Friedel_coverage 0.741
_reflns_Friedel_fraction_full 0.873
_reflns_Friedel_fraction_max 0.981
_reflns_number_gt 3698
_reflns_number_total 3966
_reflns_threshold_expression 'I > 2\s(I)'
_cod_data_source_file jo500916j_si_001.cif
_cod_data_source_block wsy-03-67#991067
_cod_depositor_comments 'Adding full bibliography for 4029450--4029455.cif.'
_cod_original_cell_volume 2476.3(18)
_cod_database_code 4029454
_shelx_space_group_comment
;
The symmetry employed for this shelxl refinement is uniquely defined
by the following loop, which should always be used as a source of
symmetry information in preference to the above space-group names.
They are only intended as comments.
;
_shelx_estimated_absorpt_t_min 0.948
_shelx_estimated_absorpt_t_max 0.991
_shelxl_version_number 2013-2

loop_
_space_group_symop_operation_xyz
'x, y, z'
'-x+1/2, -y, z+1/2'
'x+1/2, -y+1/2, -z'
'-x, y+1/2, -z+1/2'

loop_
_atom_site_label
_atom_site_type_symbol
_atom_site_fract_x
_atom_site_fract_y
_atom_site_fract_z
_atom_site_U_iso_or_equiv
_atom_site_adp_type
_atom_site_occupancy
_atom_site_site_symmetry_order
_atom_site_calc_flag
_atom_site_refinement_flags_posn
_atom_site_refinement_flags_adp
C1 C 0.7589(2) 0.3412(2) 0.67288(12) 0.0183(6) Uani 1 1 d . .
C2 C 0.8904(2) 0.38957(18) 0.70468(13) 0.0170(5) Uani 1 1 d . .
H1 H 0.9281 0.3409 0.7384 0.020 Uiso 1 1 calc R U
C3 C 0.8360(2) 0.4880(2) 0.74177(13) 0.0206(6) Uani 1 1 d . .
H2 H 0.8535 0.4845 0.7905 0.025 Uiso 1 1 calc R U
H3 H 0.8763 0.5513 0.7235 0.025 Uiso 1 1 calc R U
C4 C 0.6836(3) 0.4842(2) 0.72683(13) 0.0207(6) Uani 1 1 d . .
H4 H 0.6279 0.5240 0.7591 0.025 Uiso 1 1 calc R U
C5 C 0.6597(3) 0.5117(2) 0.65128(13) 0.0260(6) Uani 1 1 d . .
H5 H 0.7120 0.5724 0.6377 0.031 Uiso 1 1 calc R U
H6 H 0.5649 0.5248 0.6423 0.031 Uiso 1 1 calc R U
C6 C 0.7089(3) 0.4119(2) 0.61436(13) 0.0238(6) Uani 1 1 d . .
H7 H 0.6358 0.3788 0.5894 0.029 Uiso 1 1 calc R U
H8 H 0.7815 0.4279 0.5828 0.029 Uiso 1 1 calc R U
C7 C 0.7649(3) 0.22706(19) 0.65287(12) 0.0207(6) Uani 1 1 d . .
H9 H 0.6741 0.2005 0.6463 0.025 Uiso 1 1 calc R U
H10 H 0.8133 0.2198 0.6100 0.025 Uiso 1 1 calc R U
C8 C 0.8142(3) 0.0590(2) 0.69600(16) 0.0321(7) Uani 1 1 d . .
H11 H 0.7199 0.0421 0.6973 0.048 Uiso 1 1 calc R U
H12 H 0.8601 0.0228 0.7322 0.048 Uiso 1 1 calc R U
H13 H 0.8513 0.0381 0.6528 0.048 Uiso 1 1 calc R U
C9 C 0.7270(2) 0.3109(2) 0.85720(12) 0.0186(6) Uani 1 1 d . .
C10 C 0.8262(3) 0.2342(2) 0.86031(12) 0.0203(6) Uani 1 1 d . .
H14 H 0.8275 0.1804 0.8283 0.024 Uiso 1 1 calc R U
C11 C 0.9229(3) 0.2382(2) 0.91117(12) 0.0224(6) Uani 1 1 d . .
H15 H 0.9895 0.1870 0.9128 0.027 Uiso 1 1 calc R U
C12 C 0.9226(3) 0.31772(19) 0.96020(13) 0.0213(6) Uani 1 1 d . .
C13 C 0.8226(3) 0.3946(2) 0.95582(13) 0.0222(6) Uani 1 1 d . .
H16 H 0.8209 0.4486 0.9877 0.027 Uiso 1 1 calc R U
C14 C 0.7264(3) 0.3917(2) 0.90480(13) 0.0203(6) Uani 1 1 d . .
H17 H 0.6610 0.4438 0.9023 0.024 Uiso 1 1 calc R U
C15 C 1.0222(3) 0.3170(2) 1.01801(14) 0.0296(6) Uani 1 1 d . .
H18 H 1.0378 0.3874 1.0332 0.044 Uiso 1 1 calc R U
H19 H 1.1057 0.2869 1.0027 0.044 Uiso 1 1 calc R U
H20 H 0.9868 0.2762 1.0551 0.044 Uiso 1 1 calc R U
C16 C 0.9987(2) 0.41671(19) 0.65155(12) 0.0176(6) Uani 1 1 d . .
C17 C 1.2216(2) 0.3578(2) 0.59958(12) 0.0174(6) Uani 1 1 d . .
C18 C 1.2368(2) 0.24935(19) 0.56470(12) 0.0165(5) Uani 1 1 d . .
H21 H 1.1768 0.2492 0.5248 0.020 Uiso 1 1 calc R U
C19 C 1.1748(2) 0.17320(19) 0.61805(12) 0.0191(6) Uani 1 1 d . .
H22 H 1.0997 0.1345 0.5988 0.023 Uiso 1 1 calc R U
H23 H 1.2418 0.1242 0.6349 0.023 Uiso 1 1 calc R U
C20 C 1.1276(2) 0.2476(2) 0.67483(12) 0.0189(6) Uani 1 1 d . .
H24 H 1.0552 0.2195 0.7036 0.023 Uiso 1 1 calc R U
C21 C 1.2502(2) 0.2880(2) 0.71464(13) 0.0221(6) Uani 1 1 d . .
H25 H 1.3103 0.2313 0.7272 0.027 Uiso 1 1 calc R U
H26 H 1.2229 0.3253 0.7556 0.027 Uiso 1 1 calc R U
C22 C 1.3175(2) 0.3626(2) 0.66232(12) 0.0195(6) Uani 1 1 d . .
H27 H 1.4073 0.3386 0.6504 0.023 Uiso 1 1 calc R U
H28 H 1.3234 0.4332 0.6802 0.023 Uiso 1 1 calc R U
C23 C 1.2368(2) 0.45072(19) 0.55344(12) 0.0180(6) Uani 1 1 d . .
H29 H 1.2134 0.5139 0.5783 0.022 Uiso 1 1 calc R U
H30 H 1.3301 0.4566 0.5389 0.022 Uiso 1 1 calc R U
C24 C 1.1506(3) 0.5356(2) 0.45565(14) 0.0274(6) Uani 1 1 d . .
H31 H 1.1125 0.5910 0.4826 0.041 Uiso 1 1 calc R U
H32 H 1.0974 0.5260 0.4151 0.041 Uiso 1 1 calc R U
H33 H 1.2413 0.5536 0.4431 0.041 Uiso 1 1 calc R U
C25 C 1.3767(3) 0.22521(19) 0.53919(12) 0.0185(6) Uani 1 1 d . .
N1 N 0.6538(2) 0.37032(16) 0.72493(10) 0.0185(5) Uani 1 1 d . .
N2 N 1.08886(19) 0.34134(15) 0.63452(10) 0.0162(4) Uani 1 1 d . .
S1 S 0.60142(6) 0.30806(5) 0.79275(3) 0.01896(16) Uani 1 1 d . .
O1 O 0.57777(17) 0.20142(13) 0.77344(9) 0.0238(4) Uani 1 1 d . .
O2 O 0.49164(17) 0.37018(14) 0.81814(9) 0.0246(4) Uani 1 1 d . .
O3 O 0.83084(16) 0.16805(13) 0.70446(9) 0.0211(4) Uani 1 1 d . .
O4 O 0.99822(18) 0.50283(14) 0.62395(10) 0.0281(5) Uani 1 1 d . .
O5 O 1.15135(17) 0.44102(13) 0.49445(8) 0.0205(4) Uani 1 1 d . .
O6 O 1.45656(18) 0.28970(14) 0.51982(10) 0.0279(5) Uani 1 1 d . .
O7 O 1.4014(2) 0.12269(13) 0.53669(10) 0.0266(4) Uani 1 1 d . .
H34 H 1.479(3) 0.115(2) 0.5236(16) 0.040(10) Uiso 1 1 d . .

loop_
_atom_site_aniso_label
_atom_site_aniso_U_11
_atom_site_aniso_U_22
_atom_site_aniso_U_33
_atom_site_aniso_U_23
_atom_site_aniso_U_13
_atom_site_aniso_U_12
C1 0.0149(12) 0.0237(14) 0.0163(12) -0.0027(11) 0.0042(11) -0.0004(11)
C2 0.0161(12) 0.0179(12) 0.0170(12) 0.0005(10) -0.0007(12) 0.0013(10)
C3 0.0194(13) 0.0199(14) 0.0224(14) -0.0035(11) 0.0033(11) -0.0003(11)
C4 0.0218(14) 0.0199(14) 0.0204(14) -0.0012(11) 0.0032(11) 0.0027(12)
C5 0.0214(14) 0.0292(16) 0.0275(15) 0.0074(12) 0.0017(13) 0.0030(13)
C6 0.0195(14) 0.0330(16) 0.0189(14) 0.0025(12) -0.0007(11) -0.0020(12)
C7 0.0199(14) 0.0245(15) 0.0178(13) -0.0023(11) 0.0026(11) -0.0026(11)
C8 0.0333(17) 0.0214(15) 0.0415(18) -0.0011(13) -0.0022(15) -0.0039(12)
C9 0.0168(13) 0.0236(14) 0.0156(12) 0.0022(11) 0.0028(10) -0.0021(11)
C10 0.0242(14) 0.0211(14) 0.0157(13) -0.0032(11) 0.0022(12) 0.0004(12)
C11 0.0243(15) 0.0208(14) 0.0221(14) 0.0026(11) 0.0003(12) 0.0036(12)
C12 0.0238(14) 0.0196(13) 0.0205(13) 0.0025(11) 0.0014(11) -0.0011(11)
C13 0.0286(15) 0.0199(13) 0.0182(13) -0.0036(11) 0.0012(12) -0.0015(12)
C14 0.0206(14) 0.0180(13) 0.0224(14) 0.0008(11) 0.0048(11) 0.0020(11)
C15 0.0312(15) 0.0284(15) 0.0292(15) -0.0016(13) -0.0079(13) -0.0012(13)
C16 0.0159(13) 0.0187(14) 0.0182(13) -0.0004(11) -0.0020(11) -0.0011(11)
C17 0.0114(13) 0.0206(14) 0.0203(13) -0.0001(11) 0.0024(10) -0.0023(10)
C18 0.0131(12) 0.0181(13) 0.0185(13) 0.0003(11) -0.0001(11) 0.0012(11)
C19 0.0151(13) 0.0181(14) 0.0241(14) 0.0013(11) 0.0026(11) -0.0011(11)
C20 0.0158(13) 0.0202(13) 0.0206(13) 0.0056(11) 0.0013(11) 0.0011(11)
C21 0.0201(13) 0.0262(14) 0.0201(13) 0.0040(11) -0.0015(11) 0.0029(12)
C22 0.0159(13) 0.0230(14) 0.0197(13) -0.0007(11) -0.0011(11) -0.0009(11)
C23 0.0151(13) 0.0202(13) 0.0186(13) 0.0002(10) -0.0017(11) -0.0024(11)
C24 0.0326(16) 0.0234(14) 0.0263(15) 0.0077(12) -0.0012(13) -0.0001(12)
C25 0.0195(14) 0.0220(14) 0.0141(13) -0.0009(11) -0.0036(11) 0.0021(11)
N1 0.0165(11) 0.0223(12) 0.0166(12) -0.0006(9) 0.0010(9) 0.0010(9)
N2 0.0123(10) 0.0175(11) 0.0188(11) 0.0024(9) 0.0026(9) 0.0000(9)
S1 0.0153(3) 0.0245(3) 0.0170(3) -0.0005(3) 0.0019(3) -0.0016(3)
O1 0.0221(10) 0.0244(10) 0.0248(10) -0.0012(8) 0.0029(8) -0.0066(8)
O2 0.0158(9) 0.0349(11) 0.0231(10) -0.0023(8) 0.0041(8) 0.0030(8)
O3 0.0194(9) 0.0188(9) 0.0251(9) -0.0010(8) -0.0022(8) -0.0015(7)
O4 0.0262(10) 0.0196(10) 0.0384(12) 0.0076(9) 0.0122(9) 0.0043(8)
O5 0.0204(9) 0.0214(10) 0.0196(9) 0.0037(8) -0.0040(8) -0.0021(7)
O6 0.0213(10) 0.0243(10) 0.0381(11) -0.0002(9) 0.0116(9) -0.0031(9)
O7 0.0192(10) 0.0221(10) 0.0385(11) 0.0021(9) 0.0099(10) 0.0039(9)

loop_
_atom_type_symbol
_atom_type_description
_atom_type_scat_dispersion_real
_atom_type_scat_dispersion_imag
_atom_type_scat_source
C C 0.0033 0.0016 'International Tables Vol C Tables 4.2.6.8 and 6.1.1.4'
H H 0.0000 0.0000 'International Tables Vol C Tables 4.2.6.8 and 6.1.1.4'
N N 0.0061 0.0033 'International Tables Vol C Tables 4.2.6.8 and 6.1.1.4'
O O 0.0106 0.0060 'International Tables Vol C Tables 4.2.6.8 and 6.1.1.4'
S S 0.1246 0.1234 'International Tables Vol C Tables 4.2.6.8 and 6.1.1.4'

loop_
_geom_angle_atom_site_label_1
_geom_angle_atom_site_label_2
_geom_angle_atom_site_label_3
_geom_angle
N1 C1 C7 116.2(2)
N1 C1 C6 97.80(19)
C7 C1 C6 112.7(2)
N1 C1 C2 102.07(18)
C7 C1 C2 116.7(2)
C6 C1 C2 109.3(2)
C16 C2 C3 112.2(2)
C16 C2 C1 113.6(2)
C3 C2 C1 102.48(19)
C16 C2 H1 109.4
C3 C2 H1 109.4
C1 C2 H1 109.4
C4 C3 C2 103.1(2)
C4 C3 H2 111.1
C2 C3 H2 111.1
C4 C3 H3 111.1
C2 C3 H3 111.1
H2 C3 H3 109.1
N1 C4 C5 99.7(2)
N1 C4 C3 103.4(2)
C5 C4 C3 109.0(2)
N1 C4 H4 114.4
C5 C4 H4 114.4
C3 C4 H4 114.4
C4 C5 C6 102.3(2)
C4 C5 H5 111.3
C6 C5 H5 111.3
C4 C5 H6 111.3
C6 C5 H6 111.3
H5 C5 H6 109.2
C1 C6 C5 103.8(2)
C1 C6 H7 111.0
C5 C6 H7 111.0
C1 C6 H8 111.0
C5 C6 H8 111.0
H7 C6 H8 109.0
O3 C7 C1 110.3(2)
O3 C7 H9 109.6
C1 C7 H9 109.6
O3 C7 H10 109.6
C1 C7 H10 109.6
H9 C7 H10 108.1
O3 C8 H11 109.5
O3 C8 H12 109.5
H11 C8 H12 109.5
O3 C8 H13 109.5
H11 C8 H13 109.5
H12 C8 H13 109.5
C10 C9 C14 119.8(2)
C10 C9 S1 120.89(19)
C14 C9 S1 119.27(19)
C11 C10 C9 119.7(2)
C11 C10 H14 120.1
C9 C10 H14 120.1
C10 C11 C12 121.3(2)
C10 C11 H15 119.3
C12 C11 H15 119.3
C11 C12 C13 118.1(2)
C11 C12 C15 120.8(2)
C13 C12 C15 121.1(2)
C14 C13 C12 121.0(2)
C14 C13 H16 119.5
C12 C13 H16 119.5
C13 C14 C9 120.1(2)
C13 C14 H17 120.0
C9 C14 H17 120.0
C12 C15 H18 109.5
C12 C15 H19 109.5
H18 C15 H19 109.5
C12 C15 H20 109.5
H18 C15 H20 109.5
H19 C15 H20 109.5
O4 C16 N2 122.2(2)
O4 C16 C2 119.9(2)
N2 C16 C2 117.9(2)
N2 C17 C23 118.3(2)
N2 C17 C18 99.25(18)
C23 C17 C18 115.63(19)
N2 C17 C22 100.49(18)
C23 C17 C22 112.5(2)
C18 C17 C22 108.9(2)
C25 C18 C17 114.7(2)
C25 C18 C19 117.3(2)
C17 C18 C19 103.03(18)
C25 C18 H21 107.1
C17 C18 H21 107.1
C19 C18 H21 107.1
C20 C19 C18 102.6(2)
C20 C19 H22 111.2
C18 C19 H22 111.2
C20 C19 H23 111.2
C18 C19 H23 111.2
H22 C19 H23 109.2
N2 C20 C21 101.7(2)
N2 C20 C19 101.18(19)
C21 C20 C19 109.6(2)
N2 C20 H24 114.3
C21 C20 H24 114.3
C19 C20 H24 114.3
C20 C21 C22 102.28(19)
C20 C21 H25 111.3
C22 C21 H25 111.3
C20 C21 H26 111.3
C22 C21 H26 111.3
H25 C21 H26 109.2
C21 C22 C17 103.56(19)
C21 C22 H27 111.0
C17 C22 H27 111.0
C21 C22 H28 111.0
C17 C22 H28 111.0
H27 C22 H28 109.0
O5 C23 C17 110.87(19)
O5 C23 H29 109.5
C17 C23 H29 109.5
O5 C23 H30 109.5
C17 C23 H30 109.5
H29 C23 H30 108.1
O5 C24 H31 109.5
O5 C24 H32 109.5
H31 C24 H32 109.5
O5 C24 H33 109.5
H31 C24 H33 109.5
H32 C24 H33 109.5
O6 C25 O7 122.7(2)
O6 C25 C18 124.7(2)
O7 C25 C18 112.5(2)
C4 N1 C1 96.99(18)
C4 N1 S1 121.36(16)
C1 N1 S1 130.58(17)
C16 N2 C20 127.8(2)
C16 N2 C17 126.3(2)
C20 N2 C17 97.38(18)
O1 S1 O2 119.54(11)
O1 S1 N1 107.51(11)
O2 S1 N1 104.65(11)
O1 S1 C9 108.79(11)
O2 S1 C9 105.94(11)
N1 S1 C9 110.19(11)
C8 O3 C7 112.7(2)
C24 O5 C23 110.94(18)
C25 O7 H34 108(2)

loop_
_geom_bond_atom_site_label_1
_geom_bond_atom_site_label_2
_geom_bond_distance
C1 N1 1.503(3)
C1 C7 1.511(4)
C1 C6 1.540(4)
C1 C2 1.571(3)
C2 C16 1.534(3)
C2 C3 1.549(3)
C2 H1 0.9800
C3 C4 1.539(3)
C3 H2 0.9700
C3 H3 0.9700
C4 N1 1.485(3)
C4 C5 1.537(4)
C4 H4 0.9800
C5 C6 1.544(4)
C5 H5 0.9700
C5 H6 0.9700
C6 H7 0.9700
C6 H8 0.9700
C7 O3 1.419(3)
C7 H9 0.9700
C7 H10 0.9700
C8 O3 1.412(3)
C8 H11 0.9600
C8 H12 0.9600
C8 H13 0.9600
C9 C10 1.389(4)
C9 C14 1.390(3)
C9 S1 1.772(3)
C10 C11 1.383(4)
C10 H14 0.9300
C11 C12 1.397(4)
C11 H15 0.9300
C12 C13 1.398(4)
C12 C15 1.501(4)
C13 C14 1.381(4)
C13 H16 0.9300
C14 H17 0.9300
C15 H18 0.9600
C15 H19 0.9600
C15 H20 0.9600
C16 O4 1.225(3)
C16 N2 1.355(3)
C17 N2 1.497(3)
C17 C23 1.499(3)
C17 C18 1.551(3)
C17 C22 1.553(3)
C18 C25 1.506(3)
C18 C19 1.553(3)
C18 H21 0.9800
C19 C20 1.535(3)
C19 H22 0.9700
C19 H23 0.9700
C20 N2 1.484(3)
C20 C21 1.533(3)
C20 H24 0.9800
C21 C22 1.549(3)
C21 H25 0.9700
C21 H26 0.9700
C22 H27 0.9700
C22 H28 0.9700
C23 O5 1.436(3)
C23 H29 0.9700
C23 H30 0.9700
C24 O5 1.427(3)
C24 H31 0.9600
C24 H32 0.9600
C24 H33 0.9600
C25 O6 1.203(3)
C25 O7 1.333(3)
N1 S1 1.632(2)
S1 O1 1.4330(19)
S1 O2 1.4352(18)
O7 H34 0.81(3)

loop_
_geom_torsion_atom_site_label_1
_geom_torsion_atom_site_label_2
_geom_torsion_atom_site_label_3
_geom_torsion_atom_site_label_4
_geom_torsion
N1 C1 C2 C16 -153.84(19)
C7 C1 C2 C16 78.3(3)
C6 C1 C2 C16 -51.0(3)
N1 C1 C2 C3 -32.6(2)
C7 C1 C2 C3 -160.4(2)
C6 C1 C2 C3 70.3(2)
C16 C2 C3 C4 122.1(2)
C1 C2 C3 C4 -0.1(2)
C2 C3 C4 N1 33.5(2)
C2 C3 C4 C5 -71.9(3)
N1 C4 C5 C6 -34.5(2)
C3 C4 C5 C6 73.4(3)
N1 C1 C6 C5 36.6(2)
C7 C1 C6 C5 159.3(2)
C2 C1 C6 C5 -69.1(2)
C4 C5 C6 C1 -1.7(3)
N1 C1 C7 O3 -77.4(3)
C6 C1 C7 O3 170.9(2)
C2 C1 C7 O3 43.2(3)
C14 C9 C10 C11 0.6(4)
S1 C9 C10 C11 -179.93(19)
C9 C10 C11 C12 0.5(4)
C10 C11 C12 C13 -1.1(4)
C10 C11 C12 C15 175.6(2)
C11 C12 C13 C14 0.5(4)
C15 C12 C13 C14 -176.2(2)
C12 C13 C14 C9 0.6(4)
C10 C9 C14 C13 -1.2(4)
S1 C9 C14 C13 179.34(19)
C3 C2 C16 O4 -27.4(3)
C1 C2 C16 O4 88.2(3)
C3 C2 C16 N2 155.5(2)
C1 C2 C16 N2 -88.8(3)
N2 C17 C18 C25 -164.61(19)
C23 C17 C18 C25 67.7(3)
C22 C17 C18 C25 -60.1(3)
N2 C17 C18 C19 -36.0(2)
C23 C17 C18 C19 -163.7(2)
C22 C17 C18 C19 68.5(2)
C25 C18 C19 C20 129.1(2)
C17 C18 C19 C20 2.1(2)
C18 C19 C20 N2 33.0(2)
C18 C19 C20 C21 -73.8(2)
N2 C20 C21 C22 -35.5(2)
C19 C20 C21 C22 71.0(2)
C20 C21 C22 C17 1.7(2)
N2 C17 C22 C21 32.2(2)
C23 C17 C22 C21 159.0(2)
C18 C17 C22 C21 -71.5(2)
N2 C17 C23 O5 -66.2(3)
C18 C17 C23 O5 51.2(3)
C22 C17 C23 O5 177.23(19)
C17 C18 C25 O6 -30.0(3)
C19 C18 C25 O6 -151.0(2)
C17 C18 C25 O7 153.5(2)
C19 C18 C25 O7 32.4(3)
C5 C4 N1 C1 58.7(2)
C3 C4 N1 C1 -53.7(2)
C5 C4 N1 S1 -153.94(17)
C3 C4 N1 S1 93.7(2)
C7 C1 N1 C4 -179.0(2)
C6 C1 N1 C4 -58.9(2)
C2 C1 N1 C4 52.9(2)
C7 C1 N1 S1 38.3(3)
C6 C1 N1 S1 158.44(19)
C2 C1 N1 S1 -89.8(2)
O4 C16 N2 C20 161.2(2)
C2 C16 N2 C20 -21.9(3)
O4 C16 N2 C17 20.7(4)
C2 C16 N2 C17 -162.4(2)
C21 C20 N2 C16 -92.5(3)
C19 C20 N2 C16 154.6(2)
C21 C20 N2 C17 56.4(2)
C19 C20 N2 C17 -56.5(2)
C23 C17 N2 C16 -27.5(3)
C18 C17 N2 C16 -153.4(2)
C22 C17 N2 C16 95.3(3)
C23 C17 N2 C20 -177.1(2)
C18 C17 N2 C20 57.1(2)
C22 C17 N2 C20 -54.3(2)
C4 N1 S1 O1 178.05(18)
C1 N1 S1 O1 -46.7(2)
C4 N1 S1 O2 50.0(2)
C1 N1 S1 O2 -174.8(2)
C4 N1 S1 C9 -63.5(2)
C1 N1 S1 C9 71.7(2)
C10 C9 S1 O1 29.2(2)
C14 C9 S1 O1 -151.26(19)
C10 C9 S1 O2 158.9(2)
C14 C9 S1 O2 -21.6(2)
C10 C9 S1 N1 -88.4(2)
C14 C9 S1 N1 91.1(2)
C1 C7 O3 C8 167.2(2)
C17 C23 O5 C24 171.5(2)
